data_4310857
loop_
_publ_author_name
'Antonia E. Bradley'
'Christopher Hardacre'
'Mark Nieuwenhuyzen'
'William R. Pitner'
'David Sanders'
'Kenneth R. Seddon'
'Robert C. Thied'

_publ_section_title
;
 A Structural and Electrochemical Investigation of
 1-Alkyl-3-methylimidazolium Salts of the Nitratodioxouranate(VI) Anions
 [{UO2(NO3)2}2(\m4-C2O4)]2-, [UO2(NO3)3]-, and [UO2(NO3)4]2-
;
_journal_name_full 'Inorganic Chemistry'
_journal_page_first 2503
_journal_page_last 2514
_journal_paper_doi 10.1021/ic035350b
_journal_volume 43
_journal_year 2004
_chemical_formula_sum 'C52 H93 N13 O20 U2'
_chemical_formula_weight 1696.45
_chemical_name_systematic
; 
 ? 
;
_space_group_IT_number 2
_symmetry_cell_setting triclinic
_symmetry_space_group_name_Hall '-P 1'
_symmetry_space_group_name_H-M 'P -1'
_atom_sites_solution_hydrogens geom
_atom_sites_solution_primary direct
_atom_sites_solution_secondary difmap
_audit_creation_method SHELXL-97
_cell_angle_alpha 94.643(4)
_cell_angle_beta 96.437(4)
_cell_angle_gamma 113.847(4)
_cell_formula_units_Z 1
_cell_length_a 9.149(2)
_cell_length_b 9.973(2)
_cell_length_c 24.330(6)
_cell_measurement_temperature 153(2)
_cell_volume 1998.1(8)
_computing_cell_refinement 'Bruker SMART'
_computing_data_collection 'Bruker SMART'
_computing_data_reduction 'Bruker SHELXTL'
_computing_molecular_graphics 'Bruker SHELXTL'
_computing_publication_material 'Bruker SHELXTL'
_computing_structure_refinement 'SHELXL-97 (Sheldrick, 1997)'
_computing_structure_solution 'SHELXS-97 (Sheldrick, 1990)'
_diffrn_ambient_temperature 153(2)
_diffrn_measured_fraction_theta_full 0.997
_diffrn_measured_fraction_theta_max 0.997
_diffrn_measurement_device_type 'CCD area detector'
_diffrn_measurement_method 'phi and omega scans'
_diffrn_radiation_monochromator graphite
_diffrn_radiation_source 'fine-focus sealed tube'
_diffrn_radiation_type MoK\a
_diffrn_radiation_wavelength 0.71073
_diffrn_reflns_av_R_equivalents 0.1166
_diffrn_reflns_av_sigmaI/netI 0.1672
_diffrn_reflns_limit_h_max 10
_diffrn_reflns_limit_h_min -10
_diffrn_reflns_limit_k_max 11
_diffrn_reflns_limit_k_min -11
_diffrn_reflns_limit_l_max 28
_diffrn_reflns_limit_l_min -28
_diffrn_reflns_number 16142
_diffrn_reflns_theta_full 25.00
_diffrn_reflns_theta_max 25.00
_diffrn_reflns_theta_min 0.85
_exptl_absorpt_coefficient_mu 4.112
_exptl_absorpt_correction_T_max 1.0000
_exptl_absorpt_correction_T_min 0.6159
_exptl_absorpt_correction_type empirical
_exptl_absorpt_process_details SADABS
_exptl_crystal_colour 'pale yellow'
_exptl_crystal_density_diffrn 1.410
_exptl_crystal_density_meas ?
_exptl_crystal_density_method 'not measured'
_exptl_crystal_description needle
_exptl_crystal_F_000 840
_exptl_crystal_size_max 0.52
_exptl_crystal_size_mid 0.20
_exptl_crystal_size_min 0.16
_refine_diff_density_max 5.684
_refine_diff_density_min -3.096
_refine_diff_density_rms 0.443
_refine_ls_extinction_coef 0.022(2)
_refine_ls_extinction_expression Fc^*^=kFc[1+0.001xFc^2^\l^3^/sin(2\q)]^-1/4^
_refine_ls_extinction_method SHELXL
_refine_ls_goodness_of_fit_ref 1.051
_refine_ls_hydrogen_treatment mixed
_refine_ls_matrix_type full
_refine_ls_number_parameters 373
_refine_ls_number_reflns 7012
_refine_ls_number_restraints 20
_refine_ls_restrained_S_all 1.052
_refine_ls_R_factor_all 0.1480
_refine_ls_R_factor_gt 0.0937
_refine_ls_shift/su_max 0.001
_refine_ls_shift/su_mean 0.000
_refine_ls_structure_factor_coef Fsqd
_refine_ls_weighting_details 'calc w=1/[\s^2^(Fo^2^)+(0.1746P)^2^+0.0000P] where P=(Fo^2^+2Fc^2^)/3'
_refine_ls_weighting_scheme calc
_refine_ls_wR_factor_gt 0.2392
_refine_ls_wR_factor_ref 0.2840
_reflns_number_gt 4575
_reflns_number_total 7012
_reflns_threshold_expression >2sigma(I)
_cod_data_source_file ic035350bsi20031121_013707_7.cif
_cod_data_source_block 8
_cod_depositor_comments
;
The following automatic conversions were performed:
'_symmetry_cell_setting' value 'Triclinic' changed to 'triclinic'
according to '/home/saulius/struct/CIF-dictionaries/cif_core.dic'
dictionary named 'cif_core.dic' version 2.4.1 from 2010-06-29.

Automatic conversion script
Id: cif_fix_enum 1527 2010-12-29 10:47:43Z saulius 

The following automatic conversions were performed:

'_exptl_crystal_density_meas' value 'not_measured' was changed to '?'
- the value is perceived as not measured.

Automatic conversion script
Id: cif_fix_values 3008 2015-01-20 13:52:24Z robertas 
;
_cod_database_code 4310857

loop_
_symmetry_equiv_pos_as_xyz
'x, y, z'
'-x, -y, -z'

loop_
_atom_site_label
_atom_site_type_symbol
_atom_site_fract_x
_atom_site_fract_y
_atom_site_fract_z
_atom_site_U_iso_or_equiv
_atom_site_adp_type
_atom_site_occupancy
_atom_site_symmetry_multiplicity
_atom_site_calc_flag
_atom_site_refinement_flags
_atom_site_disorder_assembly
_atom_site_disorder_group
U1 U 2.21728(8) 1.03220(8) 0.90538(3) 0.0296(4) Uani 1 1 d . . .
O1 O 2.0261(13) 0.8656(13) 0.9573(5) 0.025(3) Uani 1 1 d . . .
C1 C 1.970(2) 0.916(2) 0.9950(8) 0.029(4) Uani 1 1 d . . .
N1 N 2.239(2) 0.784(2) 0.8422(7) 0.049(5) Uani 1 1 d . . .
O1A O 2.0591(16) 1.0228(15) 0.8549(5) 0.038(3) Uani 1 1 d . . .
O2 O 1.8774(14) 0.8465(12) 1.0259(4) 0.024(3) Uani 1 1 d . . .
N2 N 2.4236(19) 1.3223(19) 0.8788(6) 0.035(4) Uani 1 1 d . . .
O2A O 2.3729(15) 1.0352(14) 0.9555(5) 0.032(3) Uani 1 1 d . . .
O11 O 2.255(3) 0.6809(19) 0.8173(8) 0.078(6) Uani 1 1 d . . .
O12 O 2.3262(18) 0.9183(16) 0.8367(6) 0.047(4) Uani 1 1 d . . .
O13 O 2.1396(18) 0.7651(14) 0.8764(6) 0.043(4) Uani 1 1 d . . .
O21 O 2.5078(17) 1.4431(16) 0.8669(6) 0.051(4) Uani 1 1 d . . .
O22 O 2.4207(17) 1.2039(16) 0.8551(5) 0.041(3) Uani 1 1 d . . .
O23 O 2.3323(18) 1.3053(14) 0.9159(6) 0.040(3) Uani 1 1 d . . .
N1A N 1.1523(18) 0.6445(17) 0.0724(6) 0.030(3) Uani 1 1 d . . .
C1A C 1.388(3) 0.670(2) -0.0358(8) 0.041(5) Uani 1 1 d . . .
H1A1 H 1.4290 0.7766 -0.0371 0.062 Uiso 1 1 d R . .
H1A2 H 1.3260 0.6160 -0.0722 0.062 Uiso 1 1 d R . .
H1A3 H 1.4800 0.6438 -0.0269 0.062 Uiso 1 1 d R . .
C2A C 1.246(2) 0.7170(19) 0.0387(6) 0.024(4) Uani 1 1 d . . .
H2A H 1.2801 0.8202 0.0377 0.028 Uiso 1 1 calc R . .
N3A N 1.2877(18) 0.6312(16) 0.0059(6) 0.031(3) Uani 1 1 d . . .
C4A C 1.209(2) 0.493(2) 0.0202(7) 0.032(4) Uani 1 1 d . . .
H4A H 1.2136 0.4051 0.0036 0.038 Uiso 1 1 calc R . .
C5A C 1.126(2) 0.499(2) 0.0610(7) 0.030(4) Uani 1 1 d . . .
H5A H 1.0605 0.4195 0.0785 0.036 Uiso 1 1 calc R . .
C6A C 1.084(2) 0.706(2) 0.1133(7) 0.029(4) Uani 1 1 d . . .
H6A1 H 0.9779 0.6295 0.1181 0.035 Uiso 1 1 calc R . .
H6A2 H 1.0645 0.7889 0.0989 0.035 Uiso 1 1 calc R . .
C7A C 1.192(2) 0.763(2) 0.1699(8) 0.037(5) Uani 1 1 d . . .
H7A1 H 1.2996 0.8364 0.1643 0.045 Uiso 1 1 calc R . .
H7A2 H 1.1459 0.8164 0.1936 0.045 Uiso 1 1 calc R . .
C8A C 1.217(3) 0.650(3) 0.2012(8) 0.042(5) Uani 1 1 d . . .
H8A1 H 1.1114 0.5811 0.2095 0.050 Uiso 1 1 calc R . .
H8A2 H 1.2560 0.5914 0.1765 0.050 Uiso 1 1 calc R . .
C9A C 1.333(3) 0.708(3) 0.2542(8) 0.048(6) Uani 1 1 d . . .
H9A1 H 1.2930 0.7635 0.2794 0.057 Uiso 1 1 calc R . .
H9A2 H 1.4385 0.7780 0.2462 0.057 Uiso 1 1 calc R . .
C10A C 1.358(2) 0.592(2) 0.2837(8) 0.041(5) Uani 1 1 d . . .
H10A H 1.4028 0.5383 0.2592 0.049 Uiso 1 1 calc R . .
H10B H 1.2525 0.5189 0.2906 0.049 Uiso 1 1 calc R . .
C11A C 1.473(3) 0.653(3) 0.3394(10) 0.054(6) Uani 1 1 d . . .
H11A H 1.4263 0.7026 0.3646 0.065 Uiso 1 1 calc R . .
H11B H 1.5775 0.7291 0.3328 0.065 Uiso 1 1 calc R . .
C12A C 1.505(2) 0.533(2) 0.3686(8) 0.038(5) Uani 1 1 d . . .
H12A H 1.4007 0.4592 0.3762 0.045 Uiso 1 1 calc R . .
H12B H 1.5481 0.4818 0.3428 0.045 Uiso 1 1 calc R . .
C13A C 1.623(3) 0.595(3) 0.4233(9) 0.050(6) Uani 1 1 d . . .
H13A H 1.7279 0.6672 0.4154 0.060 Uiso 1 1 calc R . .
H13B H 1.5811 0.6483 0.4485 0.060 Uiso 1 1 calc R . .
C14A C 1.653(3) 0.478(2) 0.4534(8) 0.043(5) Uani 1 1 d . . .
H14A H 1.6981 0.4253 0.4286 0.052 Uiso 1 1 calc R . .
H14B H 1.5488 0.4040 0.4609 0.052 Uiso 1 1 calc R . .
C15A C 1.772(3) 0.543(3) 0.5094(10) 0.057(6) Uani 1 1 d . . .
H15A H 1.8762 0.6183 0.5022 0.069 Uiso 1 1 calc R . .
H15B H 1.7265 0.5939 0.5347 0.069 Uiso 1 1 calc R . .
C16A C 1.802(3) 0.424(2) 0.5379(9) 0.049(6) Uani 1 1 d . . .
H16A H 1.6976 0.3493 0.5449 0.059 Uiso 1 1 calc R . .
H16B H 1.8477 0.3742 0.5126 0.059 Uiso 1 1 calc R . .
C17A C 1.917(3) 0.487(2) 0.5931(8) 0.046(5) Uani 1 1 d . . .
H17A H 1.8723 0.5373 0.6185 0.056 Uiso 1 1 calc R . .
H17B H 2.0225 0.5612 0.5863 0.056 Uiso 1 1 calc R . .
C18A C 1.945(3) 0.363(3) 0.6214(9) 0.052(6) Uani 1 1 d . . .
H18A H 1.8393 0.2887 0.6277 0.062 Uiso 1 1 calc R . .
H18B H 1.9883 0.3118 0.5953 0.062 Uiso 1 1 calc R . .
C19A C 2.060(3) 0.415(2) 0.6765(8) 0.044(5) Uani 1 1 d . . .
H19A H 2.1656 0.4899 0.6706 0.052 Uiso 1 1 calc R . .
H19B H 2.0159 0.4640 0.7031 0.052 Uiso 1 1 calc R . .
C20A C 2.085(3) 0.291(2) 0.7018(9) 0.049(6) Uani 1 1 d . . .
H20A H 1.9791 0.2191 0.7092 0.059 Uiso 1 1 calc R . .
H20B H 2.1224 0.2392 0.6741 0.059 Uiso 1 1 calc R . .
C21A C 2.202(3) 0.339(3) 0.7542(10) 0.056(6) Uani 1 1 d . . .
H21A H 2.3107 0.3974 0.7462 0.084 Uiso 1 1 d R . .
H21B H 2.2000 0.2524 0.7706 0.084 Uiso 1 1 d R . .
H21C H 2.1724 0.4005 0.7805 0.084 Uiso 1 1 d R . .
C1S C 1.683(4) 0.761(4) 0.8293(11) 0.100(11) Uiso 1 1 d D . .
H1S1 H 1.7282 0.8184 0.7996 0.150 Uiso 1 1 d R . .
H1S2 H 1.5707 0.6915 0.8156 0.150 Uiso 1 1 d R . .
H1S3 H 1.7470 0.7063 0.8404 0.150 Uiso 1 1 d R . .
C2S C 1.689(3) 0.864(2) 0.8786(8) 0.047(5) Uiso 1 1 d D . .
N3S N 1.705(2) 0.946(2) 0.9157(7) 0.049(4) Uiso 1 1 d D . .
C4S C 1.625(7) 1.132(9) 0.326(3) 0.12(3) Uiso 0.50 1 d PD A 1
H4S1 H 1.6709 1.2184 0.3067 0.174 Uiso 0.50 1 d PR A 1
H4S2 H 1.6074 1.0422 0.3011 0.174 Uiso 0.50 1 d PR A 1
H4S3 H 1.7002 1.1421 0.3597 0.174 Uiso 0.50 1 d PR A 1
C5S C 1.467(7) 1.119(7) 0.342(2) 0.081(17) Uiso 0.50 1 d PD A 1
N6S N 1.341(8) 1.115(11) 0.340(3) 0.14(2) Uiso 0.50 1 d PD A 1
C4S' C 1.101(6) 1.137(7) 0.316(2) 0.072(15) Uiso 0.50 1 d PD B 2
H4S4 H 1.1326 1.2437 0.3167 0.107 Uiso 0.50 1 d PR B 2
H4S5 H 1.0411 1.1041 0.3474 0.107 Uiso 0.50 1 d PR B 2
H4S6 H 1.0316 1.0836 0.2810 0.107 Uiso 0.50 1 d PR B 2
C5S' C 1.250(7) 1.109(9) 0.322(3) 0.10(2) Uiso 0.50 1 d PD B 2
N6S' N 1.371(8) 1.120(10) 0.310(3) 0.14(2) Uiso 0.50 1 d PD B 2
C7S C 1.488(16) 1.01(3) 0.466(6) 0.40(14) Uiso 0.50 1 d PD C 1
H7S1 H 1.3855 0.9324 0.4723 0.604 Uiso 0.50 1 d PR C 1
H7S2 H 1.5005 0.9906 0.4265 0.604 Uiso 0.50 1 d PR C 1
H7S3 H 1.4880 1.1063 0.4733 0.604 Uiso 0.50 1 d PR C 1
C8S C 1.626(8) 0.994(8) 0.501(2) 0.090(19) Uiso 0.50 1 d PD . 1
N9S N 1.753(8) 0.998(8) 0.507(3) 0.13(2) Uiso 0.50 1 d PD D 1

loop_
_atom_site_aniso_label
_atom_site_aniso_U_11
_atom_site_aniso_U_22
_atom_site_aniso_U_33
_atom_site_aniso_U_23
_atom_site_aniso_U_13
_atom_site_aniso_U_12
U1 0.0335(5) 0.0263(5) 0.0401(5) 0.0097(3) 0.0100(3) 0.0217(3)
O1 0.026(6) 0.019(6) 0.040(7) 0.008(5) 0.014(5) 0.016(5)
C1 0.026(9) 0.024(10) 0.044(10) 0.014(8) 0.003(8) 0.017(8)
N1 0.055(12) 0.062(14) 0.053(11) 0.016(10) 0.022(9) 0.044(11)
O1A 0.040(8) 0.044(9) 0.036(7) 0.007(6) 0.006(6) 0.023(7)
O2 0.034(7) 0.019(6) 0.032(6) 0.014(5) 0.017(5) 0.019(6)
N2 0.031(9) 0.043(11) 0.042(9) 0.022(8) 0.007(7) 0.025(8)
O2A 0.035(7) 0.034(8) 0.038(7) 0.010(6) 0.010(6) 0.026(6)
O11 0.121(16) 0.044(11) 0.097(13) 0.002(9) 0.052(12) 0.057(12)
O12 0.057(9) 0.029(8) 0.072(10) 0.004(7) 0.042(8) 0.027(7)
O13 0.062(9) 0.012(7) 0.059(9) 0.012(6) 0.028(8) 0.014(7)
O21 0.043(8) 0.034(9) 0.068(10) 0.025(8) 0.020(8) 0.001(7)
O22 0.047(8) 0.046(9) 0.043(8) 0.018(7) 0.021(7) 0.029(8)
O23 0.058(9) 0.016(7) 0.056(8) 0.015(6) 0.025(7) 0.021(7)
N1A 0.036(9) 0.031(9) 0.032(8) 0.011(7) 0.000(7) 0.023(8)
C1A 0.053(13) 0.038(12) 0.047(12) 0.005(9) 0.010(10) 0.032(11)
C2A 0.031(9) 0.017(9) 0.025(9) 0.004(7) 0.001(7) 0.012(8)
N3A 0.031(8) 0.013(8) 0.047(9) 0.006(7) 0.000(7) 0.009(7)
C4A 0.041(11) 0.026(11) 0.041(10) 0.003(8) 0.003(9) 0.030(9)
C5A 0.040(11) 0.026(10) 0.028(9) 0.004(8) -0.002(8) 0.021(9)
C6A 0.029(9) 0.032(11) 0.040(10) 0.010(8) 0.013(8) 0.023(9)
C7A 0.030(10) 0.052(13) 0.040(11) 0.010(9) 0.009(8) 0.025(10)
C8A 0.043(12) 0.056(14) 0.044(11) 0.008(10) 0.010(9) 0.037(11)
C9A 0.042(12) 0.067(16) 0.047(12) 0.027(11) 0.002(10) 0.033(12)
C10A 0.031(11) 0.050(14) 0.054(12) 0.009(10) 0.008(9) 0.030(10)
C11A 0.050(14) 0.055(16) 0.073(15) 0.025(12) 0.014(12) 0.034(13)
C12A 0.043(12) 0.042(12) 0.042(11) 0.013(9) 0.005(9) 0.031(10)
C13A 0.054(14) 0.051(15) 0.054(13) 0.015(11) 0.010(11) 0.030(12)
C14A 0.052(13) 0.040(13) 0.050(12) 0.018(10) 0.011(10) 0.029(11)
C15A 0.045(13) 0.050(15) 0.082(17) 0.027(13) 0.006(12) 0.022(12)
C16A 0.059(14) 0.047(14) 0.061(14) 0.023(11) 0.021(12) 0.038(12)
C17A 0.060(14) 0.048(14) 0.047(12) 0.024(11) 0.011(11) 0.035(12)
C18A 0.049(13) 0.059(16) 0.056(13) 0.004(11) -0.004(11) 0.036(13)
C19A 0.050(13) 0.048(14) 0.046(11) 0.020(10) 0.005(10) 0.032(11)
C20A 0.049(13) 0.041(13) 0.065(14) 0.022(11) 0.015(11) 0.022(11)
C21A 0.065(16) 0.043(14) 0.072(15) 0.014(12) -0.011(12) 0.039(13)

loop_
_atom_type_symbol
_atom_type_description
_atom_type_scat_dispersion_real
_atom_type_scat_dispersion_imag
_atom_type_scat_source
C C 0.0033 0.0016 'International Tables Vol C Tables 4.2.6.8 and 6.1.1.4'
H H 0.0000 0.0000 'International Tables Vol C Tables 4.2.6.8 and 6.1.1.4'
N N 0.0061 0.0033 'International Tables Vol C Tables 4.2.6.8 and 6.1.1.4'
O O 0.0106 0.0060 'International Tables Vol C Tables 4.2.6.8 and 6.1.1.4'
U U -9.6767 9.6646 'International Tables Vol C Tables 4.2.6.8 and 6.1.1.4'

loop_
_geom_angle_atom_site_label_1
_geom_angle_atom_site_label_2
_geom_angle_atom_site_label_3
_geom_angle
_geom_angle_site_symmetry_1
_geom_angle_site_symmetry_3
_geom_angle_publ_flag
O1A U1 O2A 178.1(6) . . ?
O1A U1 O2 89.4(5) . 2_977 ?
O2A U1 O2 91.6(5) . 2_977 ?
O1A U1 O1 91.2(5) . . ?
O2A U1 O1 87.7(5) . . ?
O2 U1 O1 65.4(4) 2_977 . ?
O1A U1 O12 92.2(6) . . ?
O2A U1 O12 86.9(5) . . ?
O2 U1 O12 177.3(5) 2_977 . ?
O1 U1 O12 116.6(4) . . ?
O1A U1 O23 90.0(6) . . ?
O2A U1 O23 91.9(5) . . ?
O2 U1 O23 63.3(4) 2_977 . ?
O1 U1 O23 128.7(4) . . ?
O12 U1 O23 114.5(5) . . ?
O1A U1 O13 89.0(6) . . ?
O2A U1 O13 89.2(5) . . ?
O2 U1 O13 130.2(4) 2_977 . ?
O1 U1 O13 64.9(4) . . ?
O12 U1 O13 51.9(5) . . ?
O23 U1 O13 166.4(4) . . ?
O1A U1 O22 90.8(5) . . ?
O2A U1 O22 90.3(5) . . ?
O2 U1 O22 114.4(4) 2_977 . ?
O1 U1 O22 177.9(4) . . ?
O12 U1 O22 63.5(5) . . ?
O23 U1 O22 51.0(4) . . ?
O13 U1 O22 115.4(5) . . ?
O1A U1 N1 91.0(6) . . ?
O2A U1 N1 87.5(5) . . ?
O2 U1 N1 156.1(5) 2_977 . ?
O1 U1 N1 90.6(5) . . ?
O12 U1 N1 26.1(5) . . ?
O23 U1 N1 140.6(5) . . ?
O13 U1 N1 25.9(5) . . ?
O22 U1 N1 89.6(5) . . ?
O1A U1 N2 90.1(5) . . ?
O2A U1 N2 91.6(5) . . ?
O2 U1 N2 89.0(4) 2_977 . ?
O1 U1 N2 154.3(4) . . ?
O12 U1 N2 88.9(5) . . ?
O23 U1 N2 25.6(4) . . ?
O13 U1 N2 140.8(5) . . ?
O22 U1 N2 25.4(4) . . ?
N1 U1 N2 115.0(5) . . ?
C1 O1 U1 120.6(11) . . ?
O2 C1 O1 128.0(16) . . ?
O2 C1 C1 116(2) . 2_977 ?
O1 C1 C1 115.6(19) . 2_977 ?
O11 N1 O13 122(2) . . ?
O11 N1 O12 121.5(17) . . ?
O13 N1 O12 116.4(16) . . ?
O11 N1 U1 176.9(17) . . ?
O13 N1 U1 58.6(9) . . ?
O12 N1 U1 57.8(9) . . ?
C1 O2 U1 121.9(11) . 2_977 ?
O21 N2 O22 122.2(16) . . ?
O21 N2 O23 123.1(17) . . ?
O22 N2 O23 114.7(15) . . ?
O21 N2 U1 178.8(13) . . ?
O22 N2 U1 57.6(8) . . ?
O23 N2 U1 57.1(8) . . ?
N1 O12 U1 96.2(10) . . ?
N1 O13 U1 95.5(11) . . ?
N2 O22 U1 97.0(10) . . ?
N2 O23 U1 97.2(10) . . ?
C2A N1A C5A 107.4(15) . . ?
C2A N1A C6A 125.9(15) . . ?
C5A N1A C6A 126.6(15) . . ?
N1A C2A N3A 112.3(15) . . ?
C2A N3A C4A 104.5(15) . . ?
C2A N3A C1A 128.7(15) . . ?
C4A N3A C1A 126.8(16) . . ?
C5A C4A N3A 109.6(16) . . ?
C4A C5A N1A 106.2(16) . . ?
N1A C6A C7A 113.0(14) . . ?
C8A C7A C6A 116.3(18) . . ?
C9A C8A C7A 115.7(19) . . ?
C8A C9A C10A 114(2) . . ?
C9A C10A C11A 113.5(19) . . ?
C10A C11A C12A 113.2(19) . . ?
C13A C12A C11A 113.6(18) . . ?
C14A C13A C12A 114.4(19) . . ?
C13A C14A C15A 113.1(18) . . ?
C16A C15A C14A 112(2) . . ?
C17A C16A C15A 112.5(19) . . ?
C16A C17A C18A 111.3(18) . . ?
C19A C18A C17A 114.9(19) . . ?
C20A C19A C18A 113(2) . . ?
C21A C20A C19A 114.4(19) . . ?
N3S C2S C1S 175(3) . . ?
N6S C5S C4S 163(7) . . ?
N6S' C5S' C4S' 153(6) . . ?
N9S C8S C7S 137(9) . 2_876 ?
N9S C8S C7S 150(6) . . ?
C7S C8S C7S 72(10) 2_876 . ?

loop_
_geom_bond_atom_site_label_1
_geom_bond_atom_site_label_2
_geom_bond_distance
_geom_bond_site_symmetry_2
_geom_bond_publ_flag
U1 O1A 1.755(12) . ?
U1 O2A 1.756(12) . ?
U1 O2 2.420(11) 2_977 ?
U1 O1 2.429(11) . ?
U1 O12 2.461(12) . ?
U1 O23 2.470(12) . ?
U1 O13 2.480(13) . ?
U1 O22 2.482(13) . ?
U1 N1 2.892(19) . ?
U1 N2 2.917(17) . ?
O1 C1 1.27(2) . ?
C1 O2 1.23(2) . ?
C1 C1 1.53(4) 2_977 ?
N1 O11 1.22(2) . ?
N1 O13 1.27(2) . ?
N1 O12 1.28(2) . ?
O2 U1 2.420(11) 2_977 ?
N2 O21 1.22(2) . ?
N2 O22 1.26(2) . ?
N2 O23 1.272(19) . ?
N1A C2A 1.30(2) . ?
N1A C5A 1.36(2) . ?
N1A C6A 1.46(2) . ?
C1A N3A 1.42(2) . ?
C2A N3A 1.32(2) . ?
N3A C4A 1.37(2) . ?
C4A C5A 1.33(2) . ?
C6A C7A 1.52(3) . ?
C7A C8A 1.49(3) . ?
C8A C9A 1.48(3) . ?
C9A C10A 1.49(3) . ?
C10A C11A 1.53(3) . ?
C11A C12A 1.55(3) . ?
C12A C13A 1.53(3) . ?
C13A C14A 1.53(3) . ?
C14A C15A 1.55(3) . ?
C15A C16A 1.52(3) . ?
C16A C17A 1.52(3) . ?
C17A C18A 1.56(3) . ?
C18A C19A 1.51(3) . ?
C19A C20A 1.51(3) . ?
C20A C21A 1.48(3) . ?
C1S C2S 1.497(17) . ?
C2S N3S 1.118(15) . ?
C4S C5S 1.49(2) . ?
C5S N6S 1.14(2) . ?
C4S' C5S' 1.50(3) . ?
C5S' N6S' 1.14(2) . ?
C7S C8S 1.51(3) . ?
C8S N9S 1.14(2) . ?
C8S C7S 1.38(17) 2_876 ?
